data_2001437
loop_
_publ_author_name
'Bedford, R. B.'
'Chaloner, P. A.'
'Hitchcock, P. B.'

_publ_section_title
;
 Structure of an iridium(I) complex of
 tris(2,6-dimethoxyphenyl)phosphine,
 [Ir(C~8~H~12~)(C~5~H~5~N)(P{2,6-(CH~3~O)~2~C~6~H~3~}~3~)][PF~6~]
;
_journal_issue 8
_journal_name_full 'Acta Crystallographica Section C'
_journal_page_first 1461
_journal_page_last 1463
_journal_paper_doi 10.1107/S0108270193000253
_journal_volume 49
_journal_year 1993
_chemical_formula_sum 'C37 H44 F6 Ir N O6 P2'
_chemical_formula_weight 966.9
_space_group_IT_number 14
_space_group_name_Hall '-P 2yn'
_space_group_name_H-M_alt 'P 1 21/n 1'
_symmetry_cell_setting monoclinic
_symmetry_space_group_name_Hall '-P 2yn'
_symmetry_space_group_name_H-M 'P 1 21/n 1'
_atom_type_scat_source 'Enraf-Nonius (1990) MolEN programs'
_cell_angle_alpha 90.0
_cell_angle_beta 101.32(2)
_cell_angle_gamma 90.0
_cell_formula_units_Z 4
_cell_length_a 16.609(3)
_cell_length_b 13.662(5)
_cell_length_c 17.280(4)
_cell_measurement_reflns_used 25
_cell_measurement_temperature 295
_cell_measurement_theta_max 10
_cell_measurement_theta_min 7
_cell_volume 3844.8(18)
_diffrn_measurement_device 'Enraf-Nonius CAD-4'
_diffrn_measurement_method \q-2\q
_diffrn_radiation_type MoK\a
_diffrn_radiation_wavelength 0.71069
_diffrn_reflns_av_R_equivalents 0.03
_diffrn_reflns_limit_h_max 19
_diffrn_reflns_limit_h_min 0
_diffrn_reflns_limit_k_max 16
_diffrn_reflns_limit_k_min 0
_diffrn_reflns_limit_l_max 20
_diffrn_reflns_limit_l_min -20
_diffrn_reflns_number 7293
_diffrn_reflns_theta_max 25
_diffrn_standards_decay_% 2.4
_diffrn_standards_interval_time 60
_diffrn_standards_number 2
_exptl_absorpt_coefficient_mu 3.61
_exptl_absorpt_correction_T_max 1.42
_exptl_absorpt_correction_T_min 0.79
_exptl_absorpt_correction_type refdelf
_exptl_crystal_colour Yellow-orange
_exptl_crystal_density_diffrn 1.67
_exptl_crystal_description Blocks
_exptl_crystal_size_max 0.2
_exptl_crystal_size_mid 0.2
_exptl_crystal_size_min 0.15
_refine_diff_density_max 0.77
_refine_diff_density_min -0.25
_refine_ls_goodness_of_fit_obs 1.2
_refine_ls_hydrogen_treatment noref
_refine_ls_number_parameters 505
_refine_ls_number_reflns 3896
_refine_ls_R_factor_obs 0.045
_refine_ls_shift/esd_max 0.03
_refine_ls_structure_factor_coef F
_refine_ls_weighting_details 'w = 1/\s^2^(F)'
_refine_ls_weighting_scheme calc
_refine_ls_wR_factor_obs 0.047
_reflns_number_observed 3896
_reflns_number_total 7055
_reflns_observed_criterion F^2^>2\s(F^2^)
_cod_data_source_file ha1031.cif
_cod_data_source_block ha1031_structure_1_of_1
_cod_depositor_comments
;
The following automatic conversions were performed:

'_refine_ls_weighting_scheme' value '1/\s^2^(F)' was changed to
'calc'. New tag '_refine_ls_weighting_details' was created. The value
of the new tag was set to 'w = 1/\s^2^(F)'.

Automatic conversion script
Id: cif_fix_values 3143 2015-03-26 13:38:13Z robertas 
;
_cod_original_cell_volume 3845.0
_cod_database_code 2001437

loop_
_space_group_symop_id
_space_group_symop_operation_xyz
1 x,y,z
2 -x+1/2,y+1/2,-z+1/2
3 -x,-y,-z
4 x+1/2,-y+1/2,z+1/2

loop_
_atom_site_label
_atom_site_fract_x
_atom_site_fract_y
_atom_site_fract_z
_atom_site_U_iso_or_equiv
Ir .36255(2) .10312(3) .14989(2) .03590(10)
P1 .47213(13) .22167(17) .17237(13) .0310(10)
P2 .97617(19) .2591(2) .1504(2) .069(2)
F1 .9381(4) .2151(5) .2196(4) .102(4)
F2 1.0150(4) .3062(7) .0829(5) .126(5)
F3 1.0531(9) .2781(19) .2077(9) .180(14)
F4 .9141(9) .3407(9) .1420(9) .121(9)
F5 .9933(15) .1553(12) .1220(12) .187(15)
F6 .9216(11) .1937(11) .0909(11) .158(12)
F7 1.0551(7) .2038(10) .1768(9) .146(8)
F8 .8934(8) .2951(14) .1122(9) .172(10)
F9 1.0008(10) .3564(10) .2086(10) .105(10)
O1 .5668(4) .3980(5) .2284(4) .053(3)
O2 .2977(4) .2869(5) .1397(4) .046(3)
O3 .4882(4) .3027(5) .3418(4) .053(4)
O4 .5712(4) .0544(5) .1907(4) .044(3)
O5 .4184(4) .2962(5) .0180(4) .055(4)
O6 .6656(4) .2223(5) .1916(4) .060(4)
N .3626(4) .1138(5) .2729(4) .038(4)
C1 .4330(5) .3435(6) .1838(5) .035(4)
C2 .4871(5) .4237(6) .2084(6) .041(5)
C3 .4572(6) .5180(7) .2117(6) .051(5)
C4 .3745(7) .5326(8) .1917(7) .061(6)
C5 .3194(6) .4600(7) .1676(6) .048(5)
C6 .3490(5) .3660(7) .1649(5) .037(5)
C7 .6250(7) .4701(8) .2520(9) .091(8)
C8 .2130(6) .3045(9) .1189(7) .070(7)
C9 .5381(5) .1828(7) .2662(5) .035(4)
C10 .5388(5) .2265(7) .3394(5) .039(5)
C11 .5883(6) .1870(8) .4071(6) .056(6)
C12 .6329(6) .1041(10) .4012(6) .066(6)
C13 .6297(6) .0560(8) .3298(6) .055(6)
C14 .5809(5) .0938(7) .2634(5) .039(4)
C15 .4978(8) .3625(10) .4096(7) .082(8)
C16 .6224(7) -.0252(9) .1799(7) .072(7)
C17 .5408(5) .2550(6) .1032(5) .035(4)
C18 .5037(5) .2955(7) .0315(5) .043(5)
C19 .5474(6) .3364(8) -.0208(6) .058(6)
C20 .6314(6) .3395(8) -.0015(6) .062(6)
C21 .6723(6) .2981(7) .0678(6) .055(5)
C22 .6270(6) .2562(7) .1200(6) .042(5)
C23 .3747(8) .3504(11) -.0455(8) .103(9)
C24 .7512(6) .2209(10) .2118(8) .085(8)
C25 .3168(6) .1809(7) .3024(6) .048(5)
C26 .3188(7) .1831(8) .3846(6) .062(6)
C27 .3633(7) .1183(8) .4334(6) .068(6)
C28 .4080(7) .0488(9) .4032(6) .061(6)
C29 .4071(6) .0500(8) .3236(6) .046(5)
C30 .4047(6) .0453(7) .0514(6) .054(5)
C31 .3308(6) .0963(8) .0241(5) .057(5)
C32 .2481(7) .0469(10) -.0073(7) .075(7)
C33 .2017(7) .0233(10) .0560(7) .078(7)
C34 .2535(6) .0182(8) .1368(6) .051(5)
C35 .3206(6) -.0446(8) .1548(6) .053(5)
C36 .3493(8) -.1125(9) .0969(8) .079(7)
C37 .4122(7) -.0647(9) .0547(7) .077(7)
H3 .496 .572 .232 ?
H4 .351 .599 .190 ?
H5 .261 .471 .153 ?
H7A .681 .440 .262 ?
H7B .627 .516 .209 ?
H7C .619 .504 .296 ?
H8A .183 .247 .103 ?
H8B .193 .334 .162 ?
H8C .203 .351 .076 ?
H11 .592 .220 .459 ?
H12 .668 .084 .448 ?
H13 .664 -.001 .326 ?
H15A .456 .412 .399 ?
H15B .490 .324 .452 ?
H15C .550 .391 .418 ?
H16A .609 -.047 .125 ?
H16B .679 -.005 .190 ?
H16C .616 -.079 .212 ?
H19 .521 .366 -.069 ?
H20 .661 .367 -.037 ?
H21 .731 .296 .076 ?
H23A .317 .351 -.051 ?
H23B .390 .423 -.034 ?
H23C .389 .339 -.095 ?
H24A .773 .197 .261 ?
H24B .774 .185 .171 ?
H24C .773 .289 .208 ?
H25 .284 .229 .264 ?
H26 .283 .232 .406 ?
H27 .370 .123 .490 ?
H28 .437 -.001 .440 ?
H29 .444 .004 .304 ?
H30 .453 .079 .068 ?
H31 .329 .170 .028 ?
H32A .260 -.014 -.030 ?
H32B .215 .085 -.047 ?
H33A .171 -.039 .046 ?
H33B .158 .072 .057 ?
H34 .245 .061 .179 ?
H35 .352 -.044 .208 ?
H36A .302 -.137 .059 ?
H36B .373 -.173 .125 ?
H37A .467 -.082 .080 ?
H37B .405 -.090 .0 ?

loop_
_geom_angle_atom_site_label_1
_geom_angle_atom_site_label_2
_geom_angle_atom_site_label_3
_geom_angle
_geom_angle_publ_flag
M1 Ir M2 86.4 yes
M1 Ir O2 103.4 yes
M2 Ir P1 168.4 yes
M2 Ir N 88.1 yes
P1 Ir N 86.2(2) yes
Ir P1 C1 111.1(3) yes
Ir P1 C17 126.8(3) yes
C1 P1 C17 97.1(4) yes
C2 O1 C7 118.9(8) yes
Ir O2 C8 122.6(6) yes
C10 O3 C15 120.4(8) yes
C18 O5 C23 119.2(9) yes
Ir N C25 122.2(6) yes
C25 N C29 118.0(8) yes
P1 C1 C6 122.5(7) yes
O1 C2 C1 114.0(8) yes
C1 C2 C3 121.1(8) yes
C3 C4 C5 124.0(10) yes
O2 C6 C1 115.1(8) yes
C1 C6 C5 122.7(8) yes
P1 C9 C14 115.7(6) yes
O3 C10 C9 117.8(7) yes
C9 C10 C11 119.4(9) yes
C11 C12 C13 122.1(9) yes
O4 C14 C9 114.0(7) yes
C9 C14 C13 121.0(9) yes
P1 C17 C22 126.7(7) yes
O5 C18 C17 114.4(8) yes
C17 C18 C19 123.2(8) yes
C19 C20 C21 120.0(10) yes
O6 C22 C17 117.7(9) yes
C17 C22 C21 121.6(8) yes
C25 C26 C27 121.0(10) yes
C27 C28 C29 118.0(10) yes
C31 C30 C37 124.4(9) yes
C31 C32 C33 113.1(9) yes
C33 C34 C35 122.0(10) yes
C35 C36 C37 113.0(10) yes
F1 P2 F2 178.1(5) yes
F1 P2 F4 89.2(7) yes
F1 P2 F6 90.8(8) yes
F1 P2 F8 89.4(7) yes
M1 Ur P1 97.5 yes
Mi Ir N 170.9 yes
M2 Ir O2 119.3 yes
P1 Ir O2 70.60(10) yes
O2 Ir N 85.6(2) yes
Ir P1 C9 104.3(3) yes
C1 P1 C9 109.4(4) yes
C9 P1 C17 107.5(4) yes
Ir O2 C6 119.0(5) yes
C6 O2 C8 118.0(8) yes
C14 O4 C16 117.7(7) yes
C22 O6 C24 120.5(9) yes
Ir N C29 119.8(6) yes
P1 C1 C2 121.3(6) yes
C2 C1 C6 116.2(8) yes
O1 C2 C3 125.0(8) yes
C2 C3 C4 118.4(9) yes
C4 C5 C6 117.9(9) yes
O2 C6 C5 122.2(7) yes
P1 C9 C10 124.7(7) yes
C10 C9 C14 118.9(8) yes
O3 C10 C11 122.7(9) yes
C10 C11 C12 119.6(9) yes
C12 C13 C14 119.0(10) yes
O4 C14 C13 125.0(9) yes
P1 C17 C18 116.7(7) yes
C18 C17 C22 115.9(9) yes
O5 C18 C19 122.4(8) yes
C18 C19 C20 119.5(9) yes
C20 C21 C22 119.4(9) yes
O6 C22 C21 120.5(8) yes
N C25 C26 119.2(8) yes
C26 C27 C28 119.0(10) yes
N C29 C28 124.0(10) yes
C32 C33 C34 114.2(9) yes
C34 C35 C36 125.0(9) yes
C30 C37 C36 113.0(10) yes
F1 P2 F3 89.0(7) yes
F1 P2 F5 91.0(9) yes
F1 P2 F7 92.0(7) yes
F1 P2 F9 86.2(7) yes
F2 P2 F3 89.8(8) yes
F2 P2 F5 90.7(9) yes
F2 P2 F7 88.3(7) yes
F2 P2 F9 91.9(7) yes
F3 P2 F5 101.0(10) yes
F3 P2 F7 45.0(10) yes
F3 P2 F9 52.0(10) yes
F4 P2 F6 93.7(8) yes
F4 P2 F8 32.5(9) yes
F5 P2 F6 51.0(10) yes
F5 P2 F8 112.0(10) yes
F6 P2 F7 106.2(8) yes
F6 P2 F9 156.8(9) yes
F7 P2 F9 97.0(8) yes
F2 P2 F4 89.9(7) yes
F2 P2 F6 90.9(8) yes
F2 P2 F8 90.8(7) yes
F3 P2 F4 115.0(10) yes
F3 P2 F6 151.0(10) yes
F3 P2 F8 147.0(10) yes
F4 P2 F5 144.0(10) yes
F4 P2 F7 160.1(8) yes
F4 P2 F9 63.3(8) yes
F5 P2 F7 55.0(10) yes
F5 P2 F9 152.0(10) yes
F6 P2 F8 61.2(9) yes
F7 P2 F8 167.3(9) yes
F8 P2 F9 95.7(9) yes

loop_
_geom_bond_atom_site_label_1
_geom_bond_atom_site_label_2
_geom_bond_distance
_geom_bond_publ_flag
Ir M1 2.005 yes
Ir P1 2.410(2) yes
Ir N 2.130(7) yes
Ir C31 2.135(9) yes
Ir C35 2.142(10) yes
P1 C9 1.848(8) yes
O1 C2 1348(11) yes
O2 C6 1.393(10) yes
O3 C10 1.343(11) yes
O4 C14 1.347(11) yes
O5 C18 1.390(11) yes
O6 C22 1.358(11) yes
N C25 1.352(13) yes
C1 C2 1.427(12) yes
C2 C3 1.387(13) yes
C4 C5 1.358(14) yes
C9 C10 1.396(13) yes
C10 C11 1.400(13) yes
C12 C13 1.39(2) yes
C17 C18 1.385(12) yes
C18 C19 1.38(2) yes
C20 C21 1.378(14) yes
C25 C26 1.416(15) yes
C27 C28 1.37(2) yes
C30 C31 1.409(14) yes
C31 C32 1.53(2) yes
C33 C34 1.492(14) yes
C35 C36 1.51(2) yes
P2 F1 1.576(9) yes
P2 F3 1.477(14) yes
P2 F5 1.55(2) yes
P2 F7 1.504(12) yes
P2 F9 1.668(15) yes
Ir M2 2.016 yes
Ir O2 2.724(6) yes
Ir C30 2.117(11) yes
Ir C34 2.125(10) yes
P1 C1 1.812(9) yes
P1 C17 1.864(10) yes
O1 C7 1.384(13) yes
O2 C8 1.403(11) yes
O3 C15 1.412(14) yes
O4 C16 1.414(14) yes
O5 C23 1.403(15) yes
O6 C24 1.395(12) yes
N C29 1.349(12) yes
C1 C6 1.403(12) yes
C3 C4 1.365(15) yes
C5 C6 1.380(13) yes
C9 C14 1.414(13) yes
C11 MC12 1.37(2) yes
C13 C14 1.370(13) yes
C17 C22 1.404(12) yes
C19 C20 1.369(14) yes
C21 C22 1.40(2) yes
C26 C27 1.340(15) yes
C28 C29 1.373(14) yes
C30 C37 1.51(2) yes
C32 C33 1.49(2) yes
C34 C35 1.393(14) yes
C36 C37 1.53(2) yes
P2 F2 1.577(9) yes
P2 F4 1.505(14) yes
P2 F6 1.52(2) yes
P2 F8 1.486(13) yes
